data_2020211
loop_
_publ_author_name
'Jimenez, Jorge'
'Chakraborty, Indranil'
'Mascharak, Pradip'

_publ_section_title
;
 Synthesis and structures of ruthenium di- and tricarbonyl complexes
 derived from 4,5-diazafluoren-9-one
;
_journal_coeditor_code OV3067
_journal_issue 11
_journal_name_full 'Acta Crystallographica Section C'
_journal_page_first
;
;
_journal_paper_doi 10.1107/S2053229615018100
_journal_volume 71
_journal_year 2015
_chemical_formula_iupac '[Ru Cl2 (C11 H6 N2 O) (C O)2]'
_chemical_formula_moiety 'C13 H6 Cl2 N2 O3 Ru'
_chemical_formula_sum 'C13 H6 Cl2 N2 O3 Ru'
_chemical_formula_weight 410.17
_chemical_name_systematic <i>trans</i>-Dicarbonyldichlorido(4,5-diazafluoren-9-one-\k^2^<i>N</i>,<i>N</i>')ruthenium(II)
_space_group_crystal_system monoclinic
_space_group_IT_number 14
_space_group_name_Hall '-P 2yn'
_space_group_name_H-M_alt 'P 1 21/n 1'
_symmetry_space_group_name_Hall '-P 2yn'
_symmetry_space_group_name_H-M 'P 1 21/n 1'
_atom_sites_solution_hydrogens geom
_atom_sites_solution_primary direct
_atom_sites_solution_secondary difmap
_audit_creation_method SHELXL-2014/7
_cell_angle_alpha 90
_cell_angle_beta 100.69
_cell_angle_gamma 90
_cell_formula_units_Z 4
_cell_length_a 6.5589(2)
_cell_length_b 16.9199(6)
_cell_length_c 12.7585(5)
_cell_measurement_reflns_used 9050
_cell_measurement_temperature 296(2)
_cell_measurement_theta_max 26.34
_cell_measurement_theta_min 2.41
_cell_volume 1391.31(8)
_computing_cell_refinement
;
SAINT (Bruker, 2008)
;
_computing_data_collection
;
APEX2 (Bruker, 2008)
;
_computing_data_reduction
;
SAINT (Bruker, 2008)
;
_computing_molecular_graphics
;
SHELXTL (Bruker 2008) and OLEX2 (Dolomanov <i>et al.</i>, 2009)
;
_computing_publication_material
;
publCIF (Westrip, 2010)
;
_computing_structure_refinement
;
SHELXL2014 (Sheldrick, 2015)
;
_computing_structure_solution
;
SHELXS97 (Sheldrick, 2008)
;
_diffrn_ambient_temperature 296(2)
_diffrn_detector_area_resol_mean 8.33
_diffrn_measured_fraction_theta_full 0.999
_diffrn_measured_fraction_theta_max 0.998
_diffrn_measurement_device_type 'Bruker APEXII CCD'
_diffrn_measurement_method '\w scans'
_diffrn_radiation_source 'fine-focus sealed tube'
_diffrn_radiation_type MoK\a
_diffrn_radiation_wavelength 0.71073
_diffrn_reflns_av_R_equivalents 0.0547
_diffrn_reflns_limit_h_max 8
_diffrn_reflns_limit_h_min -8
_diffrn_reflns_limit_k_max 21
_diffrn_reflns_limit_k_min -21
_diffrn_reflns_limit_l_max 15
_diffrn_reflns_limit_l_min -15
_diffrn_reflns_number 13644
_diffrn_reflns_theta_full 25.242
_diffrn_reflns_theta_max 26.353
_diffrn_reflns_theta_min 2.022
_exptl_absorpt_coefficient_mu 1.520
_exptl_absorpt_correction_T_max 0.7454
_exptl_absorpt_correction_T_min 0.6677
_exptl_absorpt_correction_type multi-scan
_exptl_absorpt_process_details
;
(SADABS; Bruker, 2008)
;
_exptl_crystal_colour colorless
_exptl_crystal_density_diffrn 1.958
_exptl_crystal_description block
_exptl_crystal_F_000 800
_exptl_crystal_size_max 0.20
_exptl_crystal_size_mid 0.15
_exptl_crystal_size_min 0.12
_refine_diff_density_max 1.017
_refine_diff_density_min -0.419
_refine_ls_extinction_method none
_refine_ls_goodness_of_fit_ref 1.013
_refine_ls_hydrogen_treatment constr
_refine_ls_matrix_type full
_refine_ls_number_parameters 190
_refine_ls_number_reflns 2840
_refine_ls_number_restraints 0
_refine_ls_restrained_S_all 1.013
_refine_ls_R_factor_all 0.0314
_refine_ls_R_factor_gt 0.0290
_refine_ls_shift/su_max 0.001
_refine_ls_shift/su_mean 0.000
_refine_ls_structure_factor_coef Fsqd
_refine_ls_weighting_details 'w=1/[\s^2^(Fo^2^)+(0.0393P)^2^+1.2351P] where P=(Fo^2^+2Fc^2^)/3'
_refine_ls_weighting_scheme calc
_refine_ls_wR_factor_gt 0.0740
_refine_ls_wR_factor_ref 0.0758
_reflns_number_gt 2598
_reflns_number_total 2840
_reflns_threshold_expression 'I > 2\s(I)'
_cod_data_source_file ov3067sup1.cif
_cod_data_source_block 1
_cod_original_cell_volume 1391.30(8)
_cod_database_code 2020211
_shelx_space_group_comment
;
The symmetry employed for this shelxl refinement is uniquely defined
by the following loop, which should always be used as a source of
symmetry information in preference to the above space-group names.
They are only intended as comments.
;

loop_
_space_group_symop_operation_xyz
'x, y, z'
'-x+1/2, y+1/2, -z+1/2'
'-x, -y, -z'
'x-1/2, -y-1/2, z-1/2'

loop_
_atom_site_type_symbol
_atom_site_label
_atom_site_fract_x
_atom_site_fract_y
_atom_site_fract_z
_atom_site_U_iso_or_equiv
_atom_site_adp_type
_atom_site_calc_flag
_atom_site_occupancy
Ru Ru1 0.70714(3) 0.37385(2) 0.63595(2) 0.03500(10) Uani d 1
Cl Cl1 0.94807(12) 0.34857(5) 0.79811(6) 0.05222(19) Uani d 1
Cl Cl2 0.49226(13) 0.38504(5) 0.46405(7) 0.0547(2) Uani d 1
O O3 0.7415(4) 0.01600(13) 0.5327(3) 0.0766(8) Uani d 1
O O2 0.9657(4) 0.51454(14) 0.6069(2) 0.0628(6) Uani d 1
O O1 0.4360(5) 0.47572(18) 0.7402(2) 0.0803(8) Uani d 1
N N1 0.5457(3) 0.26370(14) 0.66326(18) 0.0392(5) Uani d 1
N N2 0.8830(3) 0.29170(13) 0.55820(17) 0.0352(5) Uani d 1
C C3 0.3910(4) 0.2398(2) 0.7137(2) 0.0481(7) Uani d 1
H H3 0.3207 0.2775 0.7465 0.058 Uiso calc 1
C C4 0.3349(5) 0.1611(2) 0.7178(2) 0.0564(8) Uani d 1
H H4 0.2307 0.1473 0.7548 0.068 Uiso calc 1
C C5 0.4305(5) 0.1020(2) 0.6679(3) 0.0590(9) Uani d 1
H H5 0.3912 0.0493 0.6699 0.071 Uiso calc 1
C C6 0.5859(5) 0.12555(16) 0.6158(3) 0.0489(7) Uani d 1
C C7 0.6332(4) 0.20550(16) 0.6183(2) 0.0401(6) Uani d 1
C C9 0.8043(4) 0.21970(15) 0.5641(2) 0.0373(6) Uani d 1
C C13 1.0409(4) 0.29571(17) 0.5048(2) 0.0396(6) Uani d 1
H H13 1.1021 0.3445 0.4978 0.048 Uiso calc 1
C C12 1.1159(4) 0.23020(18) 0.4600(2) 0.0446(6) Uani d 1
H H12 1.2257 0.2360 0.4239 0.054 Uiso calc 1
C C11 1.0311(5) 0.15600(19) 0.4678(2) 0.0474(7) Uani d 1
H H11 1.0814 0.1117 0.4378 0.057 Uiso calc 1
C C10 0.8679(4) 0.15088(17) 0.5223(2) 0.0434(6) Uani d 1
C C8 0.7321(5) 0.08520(17) 0.5532(3) 0.0531(8) Uani d 1
C C2 0.8658(5) 0.46283(17) 0.6145(2) 0.0431(6) Uani d 1
C C1 0.5301(5) 0.43934(19) 0.7038(3) 0.0514(7) Uani d 1

loop_
_atom_site_aniso_label
_atom_site_aniso_U_11
_atom_site_aniso_U_22
_atom_site_aniso_U_33
_atom_site_aniso_U_12
_atom_site_aniso_U_13
_atom_site_aniso_U_23
Ru1 0.03214(14) 0.03422(14) 0.04105(15) 0.00096(7) 0.01306(10) -0.00192(8)
Cl1 0.0427(4) 0.0715(5) 0.0438(4) -0.0011(3) 0.0117(3) 0.0017(3)
Cl2 0.0477(4) 0.0553(4) 0.0600(5) -0.0021(3) 0.0075(4) 0.0063(3)
O3 0.0714(17) 0.0331(12) 0.120(2) 0.0023(11) 0.0029(16) -0.0037(13)
O2 0.0662(15) 0.0503(13) 0.0734(16) -0.0131(12) 0.0170(13) -0.0006(11)
O1 0.0791(19) 0.090(2) 0.0798(19) 0.0227(16) 0.0357(16) 0.0011(16)
N1 0.0333(11) 0.0471(13) 0.0383(11) -0.0028(9) 0.0099(9) 0.0030(10)
N2 0.0339(11) 0.0349(11) 0.0381(11) 0.0020(9) 0.0102(9) -0.0008(9)
C3 0.0355(14) 0.071(2) 0.0372(14) -0.0094(13) 0.0063(12) 0.0048(14)
C4 0.0457(17) 0.078(2) 0.0445(16) -0.0208(16) 0.0050(14) 0.0157(16)
C5 0.0563(19) 0.0563(19) 0.0586(19) -0.0226(16) -0.0041(16) 0.0186(16)
C6 0.0472(17) 0.0401(16) 0.0555(18) -0.0052(12) -0.0009(14) 0.0106(12)
C7 0.0366(13) 0.0383(14) 0.0447(15) -0.0038(11) 0.0058(11) 0.0052(11)
C9 0.0342(13) 0.0361(13) 0.0411(14) 0.0025(10) 0.0058(11) 0.0006(11)
C13 0.0369(14) 0.0436(14) 0.0395(14) 0.0010(11) 0.0101(11) 0.0032(11)
C12 0.0421(15) 0.0553(17) 0.0376(14) 0.0100(13) 0.0104(12) -0.0025(12)
C11 0.0463(16) 0.0481(16) 0.0447(15) 0.0156(13) 0.0004(13) -0.0103(13)
C10 0.0416(15) 0.0366(13) 0.0480(16) 0.0055(12) -0.0023(12) -0.0023(12)
C8 0.0511(17) 0.0360(15) 0.065(2) 0.0023(13) -0.0069(15) 0.0035(14)
C2 0.0473(16) 0.0381(14) 0.0453(15) 0.0033(12) 0.0122(13) -0.0059(12)
C1 0.0531(18) 0.0444(17) 0.0552(18) 0.0069(14) 0.0063(15) 0.0029(14)

loop_
_atom_type_symbol
_atom_type_description
_atom_type_scat_dispersion_real
_atom_type_scat_dispersion_imag
_atom_type_scat_source
C C 0.0033 0.0016 'International Tables Vol C Tables 4.2.6.8 and 6.1.1.4'
H H 0.0000 0.0000 'International Tables Vol C Tables 4.2.6.8 and 6.1.1.4'
N N 0.0061 0.0033 'International Tables Vol C Tables 4.2.6.8 and 6.1.1.4'
O O 0.0106 0.0060 'International Tables Vol C Tables 4.2.6.8 and 6.1.1.4'
Cl Cl 0.1484 0.1585 'International Tables Vol C Tables 4.2.6.8 and 6.1.1.4'
Ru Ru -1.2594 0.8363 'International Tables Vol C Tables 4.2.6.8 and 6.1.1.4'

loop_
_geom_angle_atom_site_label_1
_geom_angle_atom_site_label_2
_geom_angle_atom_site_label_3
_geom_angle
_geom_angle_publ_flag
C2 Ru1 C1 90.05(13) y
C2 Ru1 N2 95.24(10) y
C1 Ru1 N2 174.48(11) y
C2 Ru1 N1 175.16(10) y
C1 Ru1 N1 93.90(11) y
N2 Ru1 N1 80.89(8) y
C2 Ru1 Cl2 92.93(9) y
C1 Ru1 Cl2 93.72(10) y
N2 Ru1 Cl2 84.47(6) y
N1 Ru1 Cl2 89.61(6) y
C2 Ru1 Cl1 88.54(9) y
C1 Ru1 Cl1 94.06(10) y
N2 Ru1 Cl1 87.65(6) y
N1 Ru1 Cl1 88.39(6) y
Cl2 Ru1 Cl1 172.08(3) y
C7 N1 C3 114.0(3) ?
C7 N1 Ru1 107.51(17) ?
C3 N1 Ru1 138.5(2) ?
C9 N2 C13 114.8(2) ?
C9 N2 Ru1 108.51(16) ?
C13 N2 Ru1 136.70(18) ?
N1 C3 C4 122.0(3) ?
N1 C3 H3 119.0 ?
C4 C3 H3 119.0 ?
C3 C4 C5 121.8(3) ?
C3 C4 H4 119.1 ?
C5 C4 H4 119.1 ?
C6 C5 C4 116.7(3) ?
C6 C5 H5 121.6 ?
C4 C5 H5 121.6 ?
C5 C6 C7 117.0(3) ?
C5 C6 C8 136.2(3) ?
C7 C6 C8 106.8(3) ?
N1 C7 C6 128.5(3) ?
N1 C7 C9 121.5(2) ?
C6 C7 C9 110.0(3) ?
N2 C9 C10 127.1(3) ?
N2 C9 C7 121.6(2) ?
C10 C9 C7 111.3(2) ?
N2 C13 C12 122.5(3) ?
N2 C13 H13 118.7 ?
C12 C13 H13 118.7 ?
C13 C12 C11 121.4(3) ?
C13 C12 H12 119.3 ?
C11 C12 H12 119.3 ?
C12 C11 C10 116.8(3) ?
C12 C11 H11 121.6 ?
C10 C11 H11 121.6 ?
C9 C10 C11 117.4(3) ?
C9 C10 C8 106.5(3) ?
C11 C10 C8 136.1(3) ?
O3 C8 C6 127.9(3) ?
O3 C8 C10 126.8(3) ?
C6 C8 C10 105.4(2) ?
O2 C2 Ru1 176.3(3) ?
O1 C1 Ru1 178.9(3) ?

loop_
_geom_bond_atom_site_label_1
_geom_bond_atom_site_label_2
_geom_bond_distance
_geom_bond_publ_flag
Ru1 C2 1.879(3) y
Ru1 C1 1.923(3) y
Ru1 N2 2.161(2) y
Ru1 N1 2.203(2) y
Ru1 Cl2 2.3844(9) y
Ru1 Cl1 2.3974(8) y
O3 C8 1.204(4) ?
O2 C2 1.108(4) ?
O1 C1 1.040(4) ?
N1 C7 1.323(4) ?
N1 C3 1.360(3) ?
N2 C9 1.330(3) ?
N2 C13 1.343(3) ?
C3 C4 1.385(5) ?
C3 H3 0.9300 ?
C4 C5 1.395(5) ?
C4 H4 0.9300 ?
C5 C6 1.375(5) ?
C5 H5 0.9300 ?
C6 C7 1.387(4) ?
C6 C8 1.519(5) ?
C7 C9 1.443(4) ?
C9 C10 1.377(4) ?
C13 C12 1.379(4) ?
C13 H13 0.9300 ?
C12 C11 1.384(4) ?
C12 H12 0.9300 ?
C11 C10 1.383(4) ?
C11 H11 0.9300 ?
C10 C8 1.521(4) ?
